data_7718529
loop_
_publ_author_name
'Kumar, Parasar'
'Ghule, Vikas D.'
'Dharavath, Srinivas'

_publ_section_title
;
 Exploring new frontiers: alliance of pyrazole and thiadiazole in
 energetic materials.
;
_journal_issue 18
_journal_name_full 'Dalton transactions (Cambridge, England : 2003)'
_journal_page_first 7194
_journal_page_last 7197
_journal_paper_doi 10.1039/d5dt00730e
_journal_volume 54
_journal_year 2025
_chemical_formula_moiety 'C5 H4 N6 O2 S, 0.5(H2 O)'
_chemical_formula_sum 'C5 H5 N6 O2.5 S'
_chemical_formula_weight 221.21
_space_group_crystal_system monoclinic
_space_group_IT_number 5
_space_group_name_Hall 'C 2y'
_space_group_name_H-M_alt 'C 1 2 1'
_atom_sites_solution_hydrogens mixed
_atom_sites_solution_primary iterative
_audit_creation_date 2024-12-20
_audit_creation_method
;
Olex2 1.3
(compiled 2020.11.12 svn.r5f609507 for OlexSys, GUI svn.r6272)
;
_audit_update_record
;
2025-01-25 deposited with the CCDC.	2025-04-07 downloaded from the CCDC.
;
_cell_angle_alpha 90
_cell_angle_beta 110.836(2)
_cell_angle_gamma 90
_cell_formula_units_Z 4
_cell_length_a 13.6499(13)
_cell_length_b 4.7759(5)
_cell_length_c 13.2717(12)
_cell_measurement_reflns_used 4802
_cell_measurement_temperature 100
_cell_measurement_theta_max 28.33
_cell_measurement_theta_min 3.03
_cell_volume 808.61(14)
_computing_cell_refinement 'SAINT V8.38A (Bruker, 2018)'
_computing_data_reduction 'SAINT V8.38A (Bruker, 2018)'
_computing_molecular_graphics 'Olex2 1.3 (Dolomanov et al., 2009)'
_computing_publication_material 'Olex2 1.3 (Dolomanov et al., 2009)'
_computing_structure_refinement 'SHELXL 2018/3 (Sheldrick, 2015)'
_computing_structure_solution 'olex2.solve 1.3 (Bourhis et al., 2015)'
_diffrn_ambient_temperature 100
_diffrn_measured_fraction_theta_full 0.998
_diffrn_measured_fraction_theta_max 0.997
_diffrn_measurement_device_type 'Bruker APEX-II CCD'
_diffrn_measurement_method '\f and \w scans'
_diffrn_radiation_type MoK\a
_diffrn_radiation_wavelength 0.71073
_diffrn_reflns_av_R_equivalents 0.0299
_diffrn_reflns_av_unetI/netI 0.0308
_diffrn_reflns_Laue_measured_fraction_full 0.998
_diffrn_reflns_Laue_measured_fraction_max 0.997
_diffrn_reflns_limit_h_max 18
_diffrn_reflns_limit_h_min -18
_diffrn_reflns_limit_k_max 6
_diffrn_reflns_limit_k_min -6
_diffrn_reflns_limit_l_max 17
_diffrn_reflns_limit_l_min -17
_diffrn_reflns_number 6398
_diffrn_reflns_point_group_measured_fraction_full 0.997
_diffrn_reflns_point_group_measured_fraction_max 0.996
_diffrn_reflns_theta_full 25.242
_diffrn_reflns_theta_max 28.334
_diffrn_reflns_theta_min 3.027
_diffrn_source_current 1.0
_diffrn_source_power 0.05
_diffrn_source_voltage 50.0
_diffrn_standards_number 0
_exptl_absorpt_coefficient_mu 0.392
_exptl_absorpt_correction_T_max 0.7457
_exptl_absorpt_correction_T_min 0.6938
_exptl_absorpt_correction_type none
_exptl_absorpt_process_details
;
SADABS-2016/2 (Bruker,2016/2) was used for absorption correction.
wR2(int) was 0.1315 before and 0.0453 after correction.
The Ratio of minimum to maximum transmission is 0.9304.
The \l/2 correction factor is Not present.
;
_exptl_crystal_colour 'clear orangish orange'
_exptl_crystal_colour_lustre clear
_exptl_crystal_colour_modifier orangish
_exptl_crystal_colour_primary orange
_exptl_crystal_density_diffrn 1.817
_exptl_crystal_description irregular
_exptl_crystal_F_000 452
_exptl_crystal_size_max 0.2
_exptl_crystal_size_mid 0.15
_exptl_crystal_size_min 0.1
_refine_diff_density_max 0.209
_refine_diff_density_min -0.217
_refine_diff_density_rms 0.046
_refine_ls_abs_structure_details
;
 Flack x determined using 852 quotients [(I+)-(I-)]/[(I+)+(I-)]
 (Parsons, Flack and Wagner, Acta Cryst. B69 (2013) 249-259).
;
_refine_ls_abs_structure_Flack -0.04(3)
_refine_ls_extinction_method none
_refine_ls_goodness_of_fit_ref 1.085
_refine_ls_hydrogen_treatment mixed
_refine_ls_matrix_type full
_refine_ls_number_parameters 139
_refine_ls_number_reflns 2021
_refine_ls_number_restraints 1
_refine_ls_restrained_S_all 1.084
_refine_ls_R_factor_all 0.0240
_refine_ls_R_factor_gt 0.0231
_refine_ls_shift/su_max 0.000
_refine_ls_shift/su_mean 0.000
_refine_ls_structure_factor_coef Fsqd
_refine_ls_weighting_details 'w=1/[\s^2^(Fo^2^)+(0.0180P)^2^+0.4825P] where P=(Fo^2^+2Fc^2^)/3'
_refine_ls_weighting_scheme calc
_refine_ls_wR_factor_gt 0.0549
_refine_ls_wR_factor_ref 0.0555
_reflns_Friedel_coverage 0.788
_reflns_Friedel_fraction_full 0.997
_reflns_Friedel_fraction_max 0.994
_reflns_number_gt 1975
_reflns_number_total 2021
_reflns_threshold_expression 'I > 2\s(I)'
_cod_data_source_file d5dt00730e2.cif
_cod_data_source_block 12jund_0m_a
_cod_depositor_comments 'Adding full bibliography for 7718529--7718532.cif.'
_cod_original_formula_sum 'C5 H5 N6 O2.50 S'
_cod_database_code 7718529
_shelx_shelxl_version_number 2018/3
_shelx_space_group_comment
;
The symmetry employed for this shelxl refinement is uniquely defined
by the following loop, which should always be used as a source of
symmetry information in preference to the above space-group names.
They are only intended as comments.
;
_shelx_estimated_absorpt_t_max 0.962
_shelx_estimated_absorpt_t_min 0.926
_olex2_refinement_description
;
1. Fixed Uiso
 At 1.2 times of:
  All C(H) groups, All N(H,H) groups
 At 1.5 times of:
  All O(H,H) groups
2. Others
 Fixed Sof: H00A(0.5) H00B(0.5)
3.a Free rotating group:
 O002(H00A,H00B)
3.b Aromatic/amide H refined with riding coordinates:
 C1(H1A)
3.c X=CH2 refined with riding coordinates:
 N5(H5A,H5B)
;
_olex2_submission_special_instructions 'No special instructions were received'

loop_
_space_group_symop_operation_xyz
'x, y, z'
'-x, y, -z'
'x+1/2, y+1/2, z'
'-x+1/2, y+1/2, -z'

loop_
_atom_site_label
_atom_site_type_symbol
_atom_site_fract_x
_atom_site_fract_y
_atom_site_fract_z
_atom_site_U_iso_or_equiv
_atom_site_adp_type
_atom_site_occupancy
_atom_site_site_symmetry_order
_atom_site_calc_flag
_atom_site_refinement_flags_posn
_atom_site_refinement_flags_adp
_atom_site_refinement_flags_occupancy
_atom_site_disorder_assembly
_atom_site_disorder_group
S1 S 0.47908(3) 0.76859(10) 0.84582(3) 0.01257(11) Uani 1 1 d . . . . .
O002 O 0.000000 -0.1639(4) 0.500000 0.0142(4) Uani 1 2 d GS T P . .
H00A H -0.017155 -0.274049 0.541243 0.021 Uiso 0.5 1 d G U P . .
H00B H -0.003611 -0.263907 0.445790 0.021 Uiso 0.5 1 d G U P . .
O1 O 0.27458(13) 0.0658(3) 0.92754(12) 0.0224(4) Uani 1 1 d . . . . .
O2 O 0.38420(13) 0.3993(4) 0.93736(12) 0.0246(4) Uani 1 1 d . . . . .
N6 N 0.31304(13) 0.2424(4) 0.88556(13) 0.0145(3) Uani 1 1 d . . . . .
N5 N 0.61138(14) 1.1585(4) 0.82197(14) 0.0160(4) Uani 1 1 d . . . . .
H5A H 0.636228 1.267897 0.783344 0.019 Uiso 1 1 calc R U . . .
H5B H 0.641082 1.156780 0.892679 0.019 Uiso 1 1 calc R U . . .
N3 N 0.39899(12) 0.7896(4) 0.63989(12) 0.0136(3) Uani 1 1 d . . . . .
N1 N 0.17268(14) 0.1806(4) 0.61284(14) 0.0133(3) Uani 1 1 d . . . . .
N2 N 0.19368(13) 0.1051(4) 0.71509(14) 0.0132(3) Uani 1 1 d . . . . .
N4 N 0.47873(13) 0.9834(4) 0.66758(13) 0.0132(3) Uani 1 1 d . . . . .
C2 C 0.30575(15) 0.4519(4) 0.70412(16) 0.0112(4) Uani 1 1 d . . . . .
C3 C 0.27363(14) 0.2694(5) 0.76990(14) 0.0120(3) Uani 1 1 d . . . . .
C5 C 0.52839(15) 0.9948(4) 0.77317(16) 0.0121(4) Uani 1 1 d . . . . .
C1 C 0.23586(16) 0.3855(5) 0.60177(16) 0.0133(4) Uani 1 1 d . . . . .
H1A H 0.233193 0.469411 0.535947 0.016 Uiso 1 1 calc R U . . .
C4 C 0.38791(15) 0.6617(4) 0.72213(16) 0.0116(4) Uani 1 1 d . . . . .
H1 H 0.122(2) 0.098(6) 0.564(2) 0.020(7) Uiso 1 1 d . . . . .

loop_
_atom_site_aniso_label
_atom_site_aniso_U_11
_atom_site_aniso_U_22
_atom_site_aniso_U_33
_atom_site_aniso_U_23
_atom_site_aniso_U_13
_atom_site_aniso_U_12
S1 0.0138(2) 0.0142(2) 0.00849(19) 0.0002(2) 0.00238(15) -0.0030(2)
O002 0.0164(10) 0.0151(10) 0.0108(9) 0.000 0.0047(8) 0.000
O1 0.0273(8) 0.0249(9) 0.0146(7) 0.0019(7) 0.0070(6) -0.0113(7)
O2 0.0263(9) 0.0311(9) 0.0124(7) -0.0024(7) 0.0018(6) -0.0163(7)
N6 0.0155(7) 0.0160(8) 0.0119(7) -0.0005(7) 0.0048(6) -0.0014(8)
N5 0.0174(9) 0.0180(8) 0.0118(8) -0.0011(7) 0.0040(7) -0.0054(7)
N3 0.0129(7) 0.0156(8) 0.0111(7) 0.0008(8) 0.0029(6) -0.0016(8)
N1 0.0127(8) 0.0152(8) 0.0105(8) -0.0010(6) 0.0022(6) -0.0001(6)
N2 0.0134(8) 0.0143(8) 0.0110(8) -0.0010(7) 0.0034(6) 0.0003(7)
N4 0.0129(8) 0.0140(8) 0.0122(8) 0.0011(7) 0.0039(6) -0.0007(7)
C2 0.0116(8) 0.0120(8) 0.0102(9) -0.0012(7) 0.0041(7) 0.0013(7)
C3 0.0124(8) 0.0133(8) 0.0100(7) -0.0018(9) 0.0033(6) -0.0008(9)
C5 0.0126(9) 0.0111(8) 0.0141(9) 0.0006(8) 0.0066(7) 0.0016(7)
C1 0.0137(9) 0.0145(9) 0.0107(9) -0.0006(8) 0.0033(7) 0.0001(8)
C4 0.0107(9) 0.0125(8) 0.0108(8) -0.0015(7) 0.0028(7) 0.0010(7)

loop_
_atom_type_symbol
_atom_type_description
_atom_type_scat_dispersion_real
_atom_type_scat_dispersion_imag
_atom_type_scat_source
C C 0.0033 0.0016 'International Tables Vol C Tables 4.2.6.8 and 6.1.1.4'
H H 0.0000 0.0000 'International Tables Vol C Tables 4.2.6.8 and 6.1.1.4'
N N 0.0061 0.0033 'International Tables Vol C Tables 4.2.6.8 and 6.1.1.4'
O O 0.0106 0.0060 'International Tables Vol C Tables 4.2.6.8 and 6.1.1.4'
S S 0.1246 0.1234 'International Tables Vol C Tables 4.2.6.8 and 6.1.1.4'

loop_
_geom_angle_atom_site_label_1
_geom_angle_atom_site_label_2
_geom_angle_atom_site_label_3
_geom_angle
_geom_angle_site_symmetry_1
_geom_angle_site_symmetry_3
_geom_angle_publ_flag
C5 S1 C4 86.97(10) . . ?
H00A O002 H00A 103.5 . 2_556 ?
H00A O002 H00B 104.5 2_556 2_556 ?
H00A O002 H00B 18.9 . 2_556 ?
H00A O002 H00B 104.5 . . ?
H00B O002 H00A 18.9 . 2_556 ?
H00B O002 H00B 111.7 . 2_556 ?
O1 N6 C3 119.18(18) . . ?
O2 N6 O1 123.18(17) . . ?
O2 N6 C3 117.64(18) . . ?
H5A N5 H5B 120.0 . . ?
C5 N5 H5A 120.0 . . ?
C5 N5 H5B 120.0 . . ?
C4 N3 N4 114.05(16) . . ?
N2 N1 C1 113.18(17) . . ?
N2 N1 H1 118.0(17) . . ?
C1 N1 H1 128.9(17) . . ?
C3 N2 N1 103.57(17) . . ?
C5 N4 N3 111.67(16) . . ?
C3 C2 C4 135.53(18) . . ?
C1 C2 C3 101.98(17) . . ?
C1 C2 C4 122.48(19) . . ?
N2 C3 N6 116.91(19) . . ?
N2 C3 C2 113.66(17) . . ?
C2 C3 N6 129.41(19) . . ?
N5 C5 S1 121.56(15) . . ?
N4 C5 S1 114.15(15) . . ?
N4 C5 N5 124.27(18) . . ?
N1 C1 C2 107.62(18) . . ?
N1 C1 H1A 126.2 . . ?
C2 C1 H1A 126.2 . . ?
N3 C4 S1 113.16(15) . . ?
N3 C4 C2 119.69(18) . . ?
C2 C4 S1 127.15(15) . . ?

loop_
_geom_bond_atom_site_label_1
_geom_bond_atom_site_label_2
_geom_bond_distance
_geom_bond_site_symmetry_2
_geom_bond_publ_flag
S1 C5 1.735(2) . ?
S1 C4 1.747(2) . ?
O002 H00A 0.85(10) 2_556 ?
O002 H00A 0.8498 . ?
O002 H00B 0.85(10) 2_556 ?
O002 H00B 0.8502 . ?
O1 N6 1.227(2) . ?
O2 N6 1.226(2) . ?
N6 C3 1.440(2) . ?
N5 H5A 0.8800 . ?
N5 H5B 0.8800 . ?
N5 C5 1.339(3) . ?
N3 N4 1.375(2) . ?
N3 C4 1.306(3) . ?
N1 N2 1.333(2) . ?
N1 C1 1.346(3) . ?
N1 H1 0.86(3) . ?
N2 C3 1.331(3) . ?
N4 C5 1.323(3) . ?
C2 C3 1.410(3) . ?
C2 C1 1.391(3) . ?
C2 C4 1.459(3) . ?
C1 H1A 0.9500 . ?

loop_
_geom_torsion_atom_site_label_1
_geom_torsion_atom_site_label_2
_geom_torsion_atom_site_label_3
_geom_torsion_atom_site_label_4
_geom_torsion
_geom_torsion_site_symmetry_1
_geom_torsion_site_symmetry_2
_geom_torsion_site_symmetry_3
_geom_torsion_site_symmetry_4
_geom_torsion_publ_flag
O1 N6 C3 N2 2.6(3) . . . . ?
O1 N6 C3 C2 -179.1(2) . . . . ?
O2 N6 C3 N2 -177.5(2) . . . . ?
O2 N6 C3 C2 0.8(3) . . . . ?
N3 N4 C5 S1 -0.6(2) . . . . ?
N3 N4 C5 N5 177.69(18) . . . . ?
N1 N2 C3 N6 178.25(18) . . . . ?
N1 N2 C3 C2 -0.3(2) . . . . ?
N2 N1 C1 C2 0.7(2) . . . . ?
N4 N3 C4 S1 -0.8(2) . . . . ?
N4 N3 C4 C2 179.66(17) . . . . ?
C3 C2 C1 N1 -0.8(2) . . . . ?
C3 C2 C4 S1 -2.4(4) . . . . ?
C3 C2 C4 N3 177.1(2) . . . . ?
C5 S1 C4 N3 0.40(16) . . . . ?
C5 S1 C4 C2 179.88(19) . . . . ?
C1 N1 N2 C3 -0.2(2) . . . . ?
C1 C2 C3 N6 -177.7(2) . . . . ?
C1 C2 C3 N2 0.7(2) . . . . ?
C1 C2 C4 S1 178.95(16) . . . . ?
C1 C2 C4 N3 -1.6(3) . . . . ?
C4 S1 C5 N5 -178.20(18) . . . . ?
C4 S1 C5 N4 0.11(16) . . . . ?
C4 N3 N4 C5 0.9(3) . . . . ?
C4 C2 C3 N6 3.5(4) . . . . ?
C4 C2 C3 N2 -178.2(2) . . . . ?
C4 C2 C1 N1 178.28(18) . . . . ?
